data_1546430
loop_
_publ_author_name
'Jouanneaux, A.'
'Joubert, O.'
'Evain, M.'
'Ganne, M.'

_publ_section_title
;
 Structure determination of Tl4V2O7 from powder diffraction data using an
 Inel X-ray PSD: stereochemical activity of thallium(I) lone pair
;
_journal_name_full 'Powder Diffraction'
_journal_page_first 206
_journal_page_last 211
_journal_volume 7
_journal_year 1992
_chemical_formula_sum 'O7 Tl4 V2'
_chemical_formula_weight 1031.41
_space_group_IT_number 164
_symmetry_cell_setting trigonal
_symmetry_Int_Tables_number 164
_symmetry_space_group_name_Hall '-P 3 2"'
_symmetry_space_group_name_H-M 'P -3 m 1'
_cell_angle_alpha 90.
_cell_angle_beta 90.
_cell_angle_gamma 120.
_cell_formula_units_Z 1
_cell_length_a 5.9388(2)
_cell_length_b 5.9388(2)
_cell_length_c 7.7322(3)
_cell_volume 236.173(15)
_diffrn_ambient_temperature 293
_diffrn_radiation_probe x-ray
_diffrn_radiation_type CuK\a
_diffrn_radiation_wavelength 1.54056
_exptl_absorpt_coefficient_mu 148.0
_exptl_crystal_density_diffrn 7.25
_exptl_crystal_density_meas 7.36
_exptl_crystal_F_000 426
_pd_proc_ls_prof_R_factor 0.112
_pd_proc_ls_prof_wR_expected 0.052
_pd_proc_ls_prof_wR_factor 0.098
_refine_ls_number_parameters 27
_refine_ls_R_I_factor 0.041
_cod_data_source_file Powder-Diffraction-1992-7-206-211.cif
_cod_data_source_block Tl4V2O7
_cod_depositor_comments
;
This is Rietveld refinement from the Debye-Scherrer geometry result Inel data

In the paper there is another result from Bragg-Brentano data :

loop_
_atom_site_label
_atom_site_type_symbol
_atom_site_fract_x
_atom_site_fract_y
_atom_site_fract_z
_atom_site_B_iso_or_equiv
Tl1  Tl  0.33333  0.66667  0.5849(3)  1.09(2)
TL2  Tl  0.33333  0.66667  0.0819(3)  1.09(2)
V    V   0.  0.  0.2687(6)  1.42(8)
O1   O   0.   0.   0.5   2.77(18)
O2   O   0.1550(5)  -0.1550(5)  0.8012(8)  2.77(18)

_pd_proc_ls_prof_R_factor              0.095  
_pd_proc_ls_prof_wR_factor                0.095
_pd_proc_ls_prof_wR_expected              0.065
_refine_ls_R_I_factor             0.039
  
;
_cod_original_cell_volume 236.17(2)
_cod_database_code 1546430

loop_
_space_group_symop_id
_space_group_symop_operation_xyz
1 x,y,z
2 -y,x-y,z
3 -x+y,-x,z
4 y,x,-z
5 -x,-x+y,-z
6 x-y,-y,-z
7 -x,-y,-z
8 y,-x+y,-z
9 x-y,x,-z
10 -y,-x,z
11 x,x-y,z
12 -x+y,y,z

loop_
_atom_site_label
_atom_site_type_symbol
_atom_site_thermal_displace_type
_atom_site_fract_x
_atom_site_fract_y
_atom_site_fract_z
_atom_site_occupancy
_atom_site_U_iso_or_equiv
_atom_site_calc_flag
_atom_site_refinement_flags
_atom_site_disorder_assembly
_atom_site_disorder_group
Tl1 Tl Uiso 0.33333 0.66667 0.5837(5) 1.000 0.0163(11) . . . .
Tl2 Tl Uiso 0.33333 0.66667 0.0826(5) 1.000 0.0163(11) . . . .
V V Uiso 0.00000 0.00000 0.2677(6) 1.000 0.019(2) . . . .
O1 O Uiso 0.00000 0.00000 0.50000 1.000 0.033(4) . . . .
O2 O Uiso 0.1568(6) -0.1568(6) 0.7991(11) 1.000 0.033(4) . . . .

loop_
_geom_angle_atom_site_label_1
_geom_angle_atom_site_label_2
_geom_angle_atom_site_label_3
_geom_angle
_geom_angle_site_symmetry_1
_geom_angle_site_symmetry_2
_geom_angle_site_symmetry_3
_geom_angle_publ_flag
O2 Tl1 O2 79.3(2) 1_565 . 2_555 yes
O2 Tl1 O2 79.3(2) 1_565 . 3_665 yes
O2 Tl1 O2 79.3(2) 2_555 . 3_665 yes
O2 Tl2 O2 67.07(17) 1_564 . 2_554 yes
O2 Tl2 O2 67.07(18) 1_564 . 3_664 yes
O2 Tl2 O2 67.07(17) 2_554 . 3_664 yes
O1 V O2 107.8(3) . . 4_556 yes
O1 V O2 107.8(3) . . 5_556 yes
O1 V O2 107.8(3) . . 6_556 yes
O2 V O2 111.1(3) 4_556 . 5_556 yes
O2 V O2 111.1(3) 4_556 . 6_556 yes
O2 V O2 111.1(3) 5_556 . 6_556 yes
V O1 V 180.00 . . 4_556 yes
Tl1 O2 Tl2 92.89(15) 1_545 . 1_546 yes
Tl1 O2 V 119.7(5) 1_545 . 4_556 yes
Tl2 O2 V 147.4(4) 1_546 . 4_556 yes

loop_
_geom_bond_atom_site_label_1
_geom_bond_atom_site_label_2
_geom_bond_distance
_geom_bond_site_symmetry_1
_geom_bond_site_symmetry_2
_geom_bond_publ_flag
Tl1 O2 2.464(7) . 1_565 yes
Tl1 O2 2.464(7) . 2_555 yes
Tl1 O2 2.464(7) . 3_665 yes
Tl2 O2 2.847(8) . 1_564 yes
Tl2 O2 2.847(8) . 2_554 yes
Tl2 O2 2.847(8) . 3_664 yes
V O1 1.796(5) . . yes
V O2 1.694(5) . 4_556 yes
V O2 1.694(5) . 5_556 yes
V O2 1.694(5) . 6_556 yes
